data_4336131
loop_
_publ_author_name
'Christopher J. Chuck'
'Matthew G. Davidson'
'Gerrit Gobius du Sart'
'Petya K. Ivanova-Mitseva'
'Gabriele I. Kociok-K\"ohn'
'Lois B. Manton'

_publ_section_title
;
 Synthesis and Structural Characterization of Group 4 Metal Alkoxide
 Complexes of N,N,N',N'-Tetrakis(2-hydroxyethyl)ethylenediamine and Their
 Use As Initiators in the Ring-Opening Polymerization (ROP) of rac-Lactide
 under Industrially Relevant Conditions
;
_journal_name_full 'Inorganic Chemistry'
_journal_page_first 10804
_journal_page_last 10811
_journal_paper_doi 10.1021/ic400667z
_journal_volume 52
_journal_year 2013
_chemical_formula_moiety 'C34 H76 Hf3 N2 O12'
_chemical_formula_sum 'C34 H76 Hf3 N2 O12'
_chemical_formula_weight 1240.44
_chemical_name_systematic
;
 ?
;
_space_group_IT_number 15
_symmetry_cell_setting monoclinic
_symmetry_space_group_name_Hall '-C 2yc'
_symmetry_space_group_name_H-M 'C 1 2/c 1'
_atom_sites_solution_hydrogens geom
_atom_sites_solution_primary direct
_atom_sites_solution_secondary difmap
_audit_creation_method SHELXL-97
_cell_angle_alpha 90.00
_cell_angle_beta 97.2430(10)
_cell_angle_gamma 90.00
_cell_formula_units_Z 4
_cell_length_a 23.6691(6)
_cell_length_b 10.3738(2)
_cell_length_c 19.0472(5)
_cell_measurement_reflns_used 52759
_cell_measurement_temperature 200(2)
_cell_measurement_theta_max 27.485
_cell_measurement_theta_min 2.910
_cell_volume 4639.50(19)
_computing_cell_refinement 'HKL Scalepack (Otwinski & Minor, 1997)'
_computing_data_collection 'Collect (Nonius BV, 1997-2000)'
_computing_data_reduction
;
 DENZO-SCALEPACK Z. Otwinowski and W. Minor, " 
 Processing of x-ray Diffraction Data Collected in Oscillation Mode ", 
 Methods in Enzymology, Volume 276: Macromolecular Crystallography, 
 part A, p.307-326, 1997,C.W. Carter, Jr. & R. M. Sweet, Eds., Academic Press.
;
_computing_molecular_graphics 'ORTEP3 for Windows - Farrugia, L. J. J. Appl. Crystallogr. 1997, 30, 565'
_computing_publication_material
;
 'WinGX publication routines, Farrugia, 
 L. J., J. Appl. Crystallogr., 1999, 32, 837-838
;
_computing_structure_refinement
;
 SHELXL97 -Program for Crystal Structure Analysis (Release 97-2). 
 Sheldrick, G.M., Institut f\"ur Anorganische Chemie der Universit\"at, 
 Tammanstrasse 4, D-3400 G\"ottingen, Germany, 1998 
;
_computing_structure_solution
; 
 SIR97- Altomare A., Burla M.C., Camalli M., Cascarano G.L., Giacovazzo C. , 
 Guagliardi A., Moliterni A.G.G., Polidori G.,Spagna R. 
 (1999) J. Appl. Cryst. 32, 115-119
;
_diffrn_ambient_temperature 200(2)
_diffrn_measured_fraction_theta_full 0.991
_diffrn_measured_fraction_theta_max 0.991
_diffrn_measurement_device_type 'Nonius Kappa CCD'
_diffrn_measurement_method '542 1.4 degree images with \f and \w scans'
_diffrn_radiation_monochromator graphite
_diffrn_radiation_source 'fine-focus sealed tube'
_diffrn_radiation_type MoK\a
_diffrn_radiation_wavelength 0.71073
_diffrn_reflns_av_R_equivalents 0.1251
_diffrn_reflns_av_sigmaI/netI 0.0558
_diffrn_reflns_limit_h_max 30
_diffrn_reflns_limit_h_min -30
_diffrn_reflns_limit_k_max 13
_diffrn_reflns_limit_k_min -13
_diffrn_reflns_limit_l_max 24
_diffrn_reflns_limit_l_min -24
_diffrn_reflns_number 34294
_diffrn_reflns_theta_full 27.56
_diffrn_reflns_theta_max 27.56
_diffrn_reflns_theta_min 4.09
_diffrn_standards_decay_% 0
_diffrn_standards_number 0
_exptl_absorpt_coefficient_mu 6.748
_exptl_absorpt_correction_T_max 0.4309
_exptl_absorpt_correction_T_min 0.1334
_exptl_absorpt_correction_type multi-scan
_exptl_absorpt_process_details
;
multi-scan from symmetry-related measurements 
 Sortav (Blessing 1995)
;
_exptl_crystal_colour colourless
_exptl_crystal_density_diffrn 1.776
_exptl_crystal_description plate
_exptl_crystal_F_000 2424
_exptl_crystal_size_max 0.50
_exptl_crystal_size_mid 0.50
_exptl_crystal_size_min 0.15
_refine_diff_density_max 2.259
_refine_diff_density_min -1.774
_refine_diff_density_rms 0.176
_refine_ls_extinction_method none
_refine_ls_goodness_of_fit_ref 1.034
_refine_ls_hydrogen_treatment constr
_refine_ls_matrix_type full
_refine_ls_number_parameters 282
_refine_ls_number_reflns 5326
_refine_ls_number_restraints 1
_refine_ls_restrained_S_all 1.034
_refine_ls_R_factor_all 0.0539
_refine_ls_R_factor_gt 0.0413
_refine_ls_shift/su_max 0.000
_refine_ls_shift/su_mean 0.000
_refine_ls_structure_factor_coef Fsqd
_refine_ls_weighting_details 'calc w=1/[\s^2^(Fo^2^)+(0.0561P)^2^+20.0129P] where P=(Fo^2^+2Fc^2^)/3'
_refine_ls_weighting_scheme calc
_refine_ls_wR_factor_gt 0.1026
_refine_ls_wR_factor_ref 0.1099
_reflns_number_gt 4455
_reflns_number_total 5326
_reflns_threshold_expression >2sigma(I)
_cod_data_source_file ic400667z_si_002_3.cif
_cod_data_source_block 6
_cod_original_sg_symbol_H-M 'C 2/c'
_cod_database_code 4336131

loop_
_symmetry_equiv_pos_as_xyz
'x, y, z'
'-x, y, -z+1/2'
'x+1/2, y+1/2, z'
'-x+1/2, y+1/2, -z+1/2'
'-x, -y, -z'
'x, -y, z-1/2'
'-x+1/2, -y+1/2, -z'
'x+1/2, -y+1/2, z-1/2'

loop_
_atom_site_label
_atom_site_type_symbol
_atom_site_fract_x
_atom_site_fract_y
_atom_site_fract_z
_atom_site_U_iso_or_equiv
_atom_site_adp_type
_atom_site_occupancy
_atom_site_symmetry_multiplicity
_atom_site_calc_flag
_atom_site_refinement_flags
_atom_site_disorder_assembly
_atom_site_disorder_group
Hf1 Hf 0.116293(10) 0.16783(2) 0.342634(14) 0.03783(10) Uani 1 1 d . A .
Hf2 Hf 0.0000 0.07133(3) 0.2500 0.03031(10) Uani 1 2 d S . .
N N 0.0146(2) -0.1176(5) 0.1781(3) 0.0414(12) Uani 1 1 d . . .
O1 O 0.08522(17) -0.0022(4) 0.2762(2) 0.0384(10) Uani 1 1 d . . .
O2 O 0.02527(18) 0.1214(4) 0.3581(2) 0.0364(9) Uani 1 1 d . . .
C1 C 0.0763(3) -0.1298(9) 0.1734(4) 0.059(2) Uani 1 1 d . . .
H1A H 0.0869 -0.2220 0.1776 0.071 Uiso 1 1 calc R . .
H1B H 0.0837 -0.1003 0.1259 0.071 Uiso 1 1 calc R . .
C2 C 0.1122(4) -0.0593(12) 0.2253(6) 0.099(4) Uani 1 1 d . . .
H2A H 0.1415 -0.1186 0.2486 0.119 Uiso 1 1 calc R . .
H2B H 0.1321 0.0082 0.2011 0.119 Uiso 1 1 calc R . .
C3 C 0.0132(3) 0.0418(7) 0.4154(4) 0.0472(16) Uani 1 1 d . . .
H3A H -0.0260 0.0585 0.4263 0.057 Uiso 1 1 calc R . .
H3B H 0.0401 0.0608 0.4582 0.057 Uiso 1 1 calc R . .
C4 C -0.0190(3) -0.0982(6) 0.1064(4) 0.0440(15) Uani 1 1 d . . .
H4A H -0.0596 -0.1192 0.1082 0.053 Uiso 1 1 calc R . .
H4B H -0.0044 -0.1557 0.0713 0.053 Uiso 1 1 calc R . .
C5 C -0.0070(3) -0.2350(6) 0.2106(4) 0.0521(17) Uani 1 1 d . . .
H5A H 0.0100 -0.3122 0.1910 0.063 Uiso 1 1 calc R . .
H5B H -0.0488 -0.2401 0.1980 0.063 Uiso 1 1 calc R . .
O3 O 0.05917(17) 0.2277(4) 0.2491(2) 0.0360(9) Uani 1 1 d . . .
C31 C 0.0607(3) 0.3334(6) 0.2013(4) 0.0429(15) Uani 1 1 d . . .
H31 H 0.0209 0.3506 0.1787 0.051 Uiso 1 1 calc R . .
C32 C 0.0971(4) 0.2994(9) 0.1430(5) 0.066(2) Uani 1 1 d . . .
H32A H 0.1357 0.2774 0.1644 0.100 Uiso 1 1 calc R . .
H32B H 0.0986 0.3735 0.1114 0.100 Uiso 1 1 calc R . .
H32C H 0.0802 0.2256 0.1159 0.100 Uiso 1 1 calc R . .
C33 C 0.0830(3) 0.4538(7) 0.2397(5) 0.059(2) Uani 1 1 d . . .
H33A H 0.0573 0.4789 0.2739 0.088 Uiso 1 1 calc R . .
H33B H 0.0851 0.5237 0.2055 0.088 Uiso 1 1 calc R . .
H33C H 0.1211 0.4371 0.2647 0.088 Uiso 1 1 calc R . .
O4 O 0.1150(2) 0.3291(4) 0.3943(3) 0.0525(12) Uani 1 1 d . . .
C41 C 0.1217(19) 0.410(2) 0.4537(17) 0.066(7) Uani 0.46(5) 1 d P A 1
H41 H 0.1571 0.3665 0.4764 0.079 Uiso 0.46(5) 1 calc PR A 1
C42 C 0.086(3) 0.364(3) 0.506(2) 0.14(2) Uani 0.46(5) 1 d P A 1
H42A H 0.1082 0.3606 0.5528 0.204 Uiso 0.46(5) 1 calc PR A 1
H42B H 0.0716 0.2772 0.4927 0.204 Uiso 0.46(5) 1 calc PR A 1
H42C H 0.0535 0.4225 0.5072 0.204 Uiso 0.46(5) 1 calc PR A 1
C43 C 0.142(2) 0.515(5) 0.457(3) 0.13(2) Uani 0.46(5) 1 d P A 1
H43A H 0.1730 0.5192 0.4281 0.194 Uiso 0.46(5) 1 calc PR A 1
H43B H 0.1564 0.5344 0.5065 0.194 Uiso 0.46(5) 1 calc PR A 1
H43C H 0.1125 0.5781 0.4400 0.194 Uiso 0.46(5) 1 calc PR A 1
C41A C 0.0925(18) 0.421(3) 0.4364(15) 0.078(7) Uani 0.54(5) 1 d P A 2
H41A H 0.0568 0.4362 0.4035 0.094 Uiso 0.54(5) 1 calc PR A 2
C42A C 0.067(3) 0.372(5) 0.490(3) 0.18(3) Uani 0.54(5) 1 d P A 2
H42D H 0.0902 0.3027 0.5133 0.275 Uiso 0.54(5) 1 calc PR A 2
H42E H 0.0294 0.3368 0.4707 0.275 Uiso 0.54(5) 1 calc PR A 2
H42F H 0.0616 0.4399 0.5240 0.275 Uiso 0.54(5) 1 calc PR A 2
C43A C 0.113(3) 0.540(3) 0.4325(19) 0.19(3) Uani 0.54(5) 1 d P A 2
H43D H 0.1494 0.5364 0.4129 0.288 Uiso 0.54(5) 1 calc PR A 2
H43E H 0.1190 0.5779 0.4799 0.288 Uiso 0.54(5) 1 calc PR A 2
H43F H 0.0859 0.5924 0.4017 0.288 Uiso 0.54(5) 1 calc PR A 2
O5 O 0.1844(2) 0.1834(5) 0.2965(3) 0.0544(13) Uani 1 1 d . . .
C51 C 0.2398(4) 0.2232(12) 0.2897(6) 0.082(3) Uani 1 1 d D A .
H51 H 0.2333 0.3042 0.2614 0.099 Uiso 0.66(6) 1 calc PR B 1
H51A H 0.2425 0.3191 0.2862 0.099 Uiso 0.34(6) 1 calc PR B 2
C52 C 0.2685(12) 0.143(2) 0.244(2) 0.117(12) Uani 0.66(6) 1 d P A 1
H52A H 0.2763 0.0582 0.2662 0.176 Uiso 0.66(6) 1 calc PR B 1
H52B H 0.3045 0.1831 0.2357 0.176 Uiso 0.66(6) 1 calc PR B 1
H52C H 0.2443 0.1315 0.1986 0.176 Uiso 0.66(6) 1 calc PR B 1
C53 C 0.2687(12) 0.271(6) 0.3577(11) 0.141(18) Uani 0.66(6) 1 d P A 1
H53A H 0.2403 0.3053 0.3861 0.212 Uiso 0.66(6) 1 calc PR B 1
H53B H 0.2954 0.3397 0.3489 0.212 Uiso 0.66(6) 1 calc PR B 1
H53C H 0.2895 0.2003 0.3833 0.212 Uiso 0.66(6) 1 calc PR B 1
C52A C 0.250(2) 0.156(6) 0.219(2) 0.13(3) Uani 0.34(6) 1 d PD A 2
H52D H 0.2827 0.0972 0.2284 0.200 Uiso 0.34(6) 1 calc PR B 2
H52E H 0.2585 0.2218 0.1850 0.200 Uiso 0.34(6) 1 calc PR B 2
H52F H 0.2162 0.1078 0.2004 0.200 Uiso 0.34(6) 1 calc PR B 2
C53A C 0.2786(18) 0.171(9) 0.354(4) 0.17(4) Uani 0.34(6) 1 d P A 2
H53D H 0.2634 0.1964 0.3975 0.257 Uiso 0.34(6) 1 calc PR B 2
H53E H 0.3170 0.2061 0.3543 0.257 Uiso 0.34(6) 1 calc PR B 2
H53F H 0.2800 0.0766 0.3513 0.257 Uiso 0.34(6) 1 calc PR B 2
O6 O 0.1428(2) 0.0525(5) 0.4206(3) 0.0570(13) Uani 1 1 d . . .
C61 C 0.1857(5) -0.0190(11) 0.4612(5) 0.083(3) Uani 1 1 d . A .
H61 H 0.2183 0.0412 0.4744 0.099 Uiso 1 1 calc R . .
C62 C 0.2066(7) -0.1222(14) 0.4187(7) 0.135(6) Uani 1 1 d . . .
H62A H 0.1755 -0.1823 0.4035 0.203 Uiso 1 1 calc R A .
H62B H 0.2376 -0.1683 0.4471 0.203 Uiso 1 1 calc R . .
H62C H 0.2208 -0.0848 0.3769 0.203 Uiso 1 1 calc R . .
C63 C 0.1685(7) -0.0656(17) 0.5260(7) 0.142(7) Uani 1 1 d . . .
H63A H 0.1620 0.0076 0.5566 0.213 Uiso 1 1 calc R A .
H63B H 0.1984 -0.1209 0.5501 0.213 Uiso 1 1 calc R . .
H63C H 0.1332 -0.1152 0.5158 0.213 Uiso 1 1 calc R . .

loop_
_atom_site_aniso_label
_atom_site_aniso_U_11
_atom_site_aniso_U_22
_atom_site_aniso_U_33
_atom_site_aniso_U_23
_atom_site_aniso_U_13
_atom_site_aniso_U_12
Hf1 0.03550(15) 0.03729(16) 0.03899(17) 0.00233(10) -0.00201(11) -0.00135(9)
Hf2 0.03072(17) 0.02851(17) 0.03176(19) 0.000 0.00416(13) 0.000
N 0.040(3) 0.039(3) 0.045(3) -0.009(2) 0.005(2) 0.004(2)
O1 0.034(2) 0.037(2) 0.044(3) -0.0030(18) 0.0027(18) 0.0048(17)
O2 0.044(2) 0.035(2) 0.031(2) 0.0019(18) 0.0087(18) -0.0017(18)
C1 0.043(4) 0.078(5) 0.056(5) -0.026(4) 0.005(3) 0.008(4)
C2 0.039(4) 0.150(10) 0.111(9) -0.081(8) 0.017(5) 0.003(5)
C3 0.055(4) 0.052(4) 0.036(4) 0.008(3) 0.011(3) -0.002(3)
C4 0.052(4) 0.040(3) 0.039(4) -0.014(3) 0.003(3) 0.002(3)
C5 0.058(4) 0.037(3) 0.060(4) -0.011(3) 0.001(4) -0.005(3)
O3 0.034(2) 0.0287(19) 0.043(2) 0.0072(18) -0.0030(17) -0.0034(16)
C31 0.042(3) 0.040(3) 0.045(4) 0.011(3) -0.002(3) -0.003(3)
C32 0.075(5) 0.067(5) 0.062(5) 0.017(4) 0.025(4) -0.010(4)
C33 0.060(5) 0.038(3) 0.075(6) 0.012(4) -0.005(4) -0.006(3)
O4 0.063(3) 0.047(3) 0.045(3) -0.011(2) -0.002(2) -0.008(2)
C41 0.069(17) 0.059(12) 0.065(16) -0.018(11) -0.008(13) -0.025(13)
C42 0.31(7) 0.056(15) 0.051(15) -0.013(12) 0.05(3) -0.06(2)
C43 0.14(3) 0.13(4) 0.13(4) -0.06(3) 0.05(3) -0.09(3)
C41A 0.076(18) 0.098(16) 0.058(13) -0.035(11) -0.003(12) -0.025(14)
C42A 0.17(3) 0.25(5) 0.16(4) -0.11(4) 0.12(3) -0.08(3)
C43A 0.46(8) 0.034(10) 0.076(19) -0.002(11) 0.01(3) 0.02(2)
O5 0.039(2) 0.061(3) 0.064(3) 0.002(3) 0.012(2) -0.004(2)
C51 0.041(4) 0.113(8) 0.094(7) 0.007(6) 0.008(4) -0.013(5)
C52 0.042(12) 0.091(13) 0.23(3) -0.025(16) 0.046(16) -0.004(9)
C53 0.087(15) 0.25(5) 0.081(14) 0.033(18) -0.017(10) -0.11(2)
C52A 0.03(2) 0.30(8) 0.07(3) -0.01(3) 0.017(17) 0.02(3)
C53A 0.05(2) 0.18(6) 0.26(8) 0.12(6) -0.05(3) -0.06(3)
O6 0.056(3) 0.058(3) 0.052(3) 0.012(2) -0.013(2) 0.006(2)
C61 0.094(7) 0.088(7) 0.061(6) 0.022(5) -0.011(5) 0.018(6)
C62 0.178(15) 0.120(10) 0.112(11) 0.020(9) 0.028(10) 0.090(11)
C63 0.142(12) 0.210(17) 0.077(8) 0.069(10) 0.029(8) 0.081(12)

loop_
_atom_type_symbol
_atom_type_description
_atom_type_scat_dispersion_real
_atom_type_scat_dispersion_imag
_atom_type_scat_source
C C 0.0033 0.0016 'International Tables Vol C Tables 4.2.6.8 and 6.1.1.4'
H H 0.0000 0.0000 'International Tables Vol C Tables 4.2.6.8 and 6.1.1.4'
N N 0.0061 0.0033 'International Tables Vol C Tables 4.2.6.8 and 6.1.1.4'
O O 0.0106 0.0060 'International Tables Vol C Tables 4.2.6.8 and 6.1.1.4'
Hf Hf -0.5830 6.1852 'International Tables Vol C Tables 4.2.6.8 and 6.1.1.4'

loop_
_geom_angle_atom_site_label_1
_geom_angle_atom_site_label_2
_geom_angle_atom_site_label_3
_geom_angle
_geom_angle_site_symmetry_1
_geom_angle_site_symmetry_3
O5 Hf1 O4 103.0(2) . .
O5 Hf1 O6 101.0(2) . .
O4 Hf1 O6 99.6(2) . .
O5 Hf1 O3 94.1(2) . .
O4 Hf1 O3 96.91(19) . .
O6 Hf1 O3 154.46(19) . .
O5 Hf1 O1 92.41(19) . .
O4 Hf1 O1 159.86(19) . .
O6 Hf1 O1 89.9(2) . .
O3 Hf1 O1 68.78(15) . .
O5 Hf1 O2 159.6(2) . .
O4 Hf1 O2 92.34(18) . .
O6 Hf1 O2 89.46(19) . .
O3 Hf1 O2 70.45(15) . .
O1 Hf1 O2 69.88(14) . .
O5 Hf1 Hf2 118.55(17) . .
O4 Hf1 Hf2 118.40(16) . .
O6 Hf1 Hf2 113.33(16) . .
O3 Hf1 Hf2 41.18(10) . .
O1 Hf1 Hf2 41.60(10) . .
O2 Hf1 Hf2 41.12(10) . .
O2 Hf2 O2 151.8(2) 2 .
O2 Hf2 O3 84.95(16) 2 .
O2 Hf2 O3 73.73(15) . .
O2 Hf2 O3 73.73(15) 2 2
O2 Hf2 O3 84.95(16) . 2
O3 Hf2 O3 81.7(2) . 2
O2 Hf2 O1 73.92(16) 2 2
O2 Hf2 O1 116.70(16) . 2
O3 Hf2 O1 149.20(15) . 2
O3 Hf2 O1 71.13(15) 2 2
O2 Hf2 O1 116.70(16) 2 .
O2 Hf2 O1 73.92(16) . .
O3 Hf2 O1 71.13(15) . .
O3 Hf2 O1 149.20(15) 2 .
O1 Hf2 O1 138.5(2) 2 .
O2 Hf2 N 72.32(17) 2 .
O2 Hf2 N 133.99(17) . .
O3 Hf2 N 117.65(17) . .
O3 Hf2 N 138.66(17) 2 .
O1 Hf2 N 77.33(17) 2 .
O1 Hf2 N 69.56(17) . .
O2 Hf2 N 133.99(17) 2 2
O2 Hf2 N 72.32(17) . 2
O3 Hf2 N 138.66(17) . 2
O3 Hf2 N 117.65(17) 2 2
O1 Hf2 N 69.56(17) 2 2
O1 Hf2 N 77.33(17) . 2
N Hf2 N 73.2(3) . 2
O2 Hf2 Hf1 124.50(11) 2 .
O2 Hf2 Hf1 44.19(11) . .
O3 Hf2 Hf1 42.16(11) . .
O3 Hf2 Hf1 105.85(11) 2 .
O1 Hf2 Hf1 160.50(12) 2 .
O1 Hf2 Hf1 43.65(11) . .
N Hf2 Hf1 112.56(13) . .
N Hf2 Hf1 96.51(13) 2 .
O2 Hf2 Hf1 44.19(11) 2 2
O2 Hf2 Hf1 124.50(11) . 2
O3 Hf2 Hf1 105.85(11) . 2
O3 Hf2 Hf1 42.16(11) 2 2
O1 Hf2 Hf1 43.65(11) 2 2
O1 Hf2 Hf1 160.50(12) . 2
N Hf2 Hf1 96.51(13) . 2
N Hf2 Hf1 112.56(13) 2 2
Hf1 Hf2 Hf1 143.951(14) . 2
C1 N C5 110.4(6) . .
C1 N C4 111.7(6) . .
C5 N C4 108.6(5) . .
C1 N Hf2 108.2(4) . .
C5 N Hf2 110.1(4) . .
C4 N Hf2 107.8(4) . .
C2 O1 Hf2 119.9(5) . .
C2 O1 Hf1 126.5(5) . .
Hf2 O1 Hf1 94.75(15) . .
C3 O2 Hf2 122.5(4) . .
C3 O2 Hf1 120.6(4) . .
Hf2 O2 Hf1 94.69(14) . .
C2 C1 N 114.9(6) . .
C2 C1 H1A 108.5 . .
N C1 H1A 108.5 . .
C2 C1 H1B 108.5 . .
N C1 H1B 108.5 . .
H1A C1 H1B 107.5 . .
O1 C2 C1 115.3(7) . .
O1 C2 H2A 108.5 . .
C1 C2 H2A 108.5 . .
O1 C2 H2B 108.5 . .
C1 C2 H2B 108.5 . .
H2A C2 H2B 107.5 . .
O2 C3 C4 108.1(5) . 2
O2 C3 H3A 110.1 . .
C4 C3 H3A 110.1 2 .
O2 C3 H3B 110.1 . .
C4 C3 H3B 110.1 2 .
H3A C3 H3B 108.4 . .
N C4 C3 108.6(5) . 2
N C4 H4A 110.0 . .
C3 C4 H4A 110.0 2 .
N C4 H4B 110.0 . .
C3 C4 H4B 110.0 2 .
H4A C4 H4B 108.3 . .
N C5 C5 112.0(5) . 2
N C5 H5A 109.2 . .
C5 C5 H5A 109.2 2 .
N C5 H5B 109.2 . .
C5 C5 H5B 109.2 2 .
H5A C5 H5B 107.9 . .
C31 O3 Hf2 130.9(4) . .
C31 O3 Hf1 132.4(4) . .
Hf2 O3 Hf1 96.66(15) . .
O3 C31 C33 111.2(6) . .
O3 C31 C32 110.3(5) . .
C33 C31 C32 110.4(6) . .
O3 C31 H31 108.3 . .
C33 C31 H31 108.3 . .
C32 C31 H31 108.3 . .
C31 C32 H32A 109.5 . .
C31 C32 H32B 109.5 . .
H32A C32 H32B 109.5 . .
C31 C32 H32C 109.5 . .
H32A C32 H32C 109.5 . .
H32B C32 H32C 109.5 . .
C31 C33 H33A 109.5 . .
C31 C33 H33B 109.5 . .
H33A C33 H33B 109.5 . .
C31 C33 H33C 109.5 . .
H33A C33 H33C 109.5 . .
H33B C33 H33C 109.5 . .
C41A O4 Hf1 155.8(14) . .
C41 O4 Hf1 156.5(15) . .
C43 C41 O4 127(3) . .
C43 C41 C42 122(3) . .
O4 C41 C42 109(2) . .
C43 C41 H41 94.8 . .
O4 C41 H41 94.8 . .
C42 C41 H41 94.8 . .
C41 C42 H42A 109.5 . .
C41 C42 H42B 109.5 . .
H42A C42 H42B 109.5 . .
C41 C42 H42C 109.5 . .
H42A C42 H42C 109.5 . .
H42B C42 H42C 109.5 . .
C41 C43 H43A 109.5 . .
C41 C43 H43B 109.5 . .
H43A C43 H43B 109.5 . .
C41 C43 H43C 109.5 . .
H43A C43 H43C 109.5 . .
H43B C43 H43C 109.5 . .
C43A C41A C42A 127(3) . .
C43A C41A O4 116(3) . .
C42A C41A O4 115(3) . .
C43A C41A H41A 95.9 . .
C42A C41A H41A 95.9 . .
O4 C41A H41A 95.9 . .
C41A C42A H42D 109.5 . .
C41A C42A H42E 109.5 . .
H42D C42A H42E 109.5 . .
C41A C42A H42F 109.5 . .
H42D C42A H42F 109.5 . .
H42E C42A H42F 109.5 . .
C41A C43A H43D 109.5 . .
C41A C43A H43E 109.5 . .
H43D C43A H43E 109.5 . .
C41A C43A H43F 109.5 . .
H43D C43A H43F 109.5 . .
H43E C43A H43F 109.5 . .
C51 O5 Hf1 155.8(6) . .
O5 C51 C52 113.9(13) . .
O5 C51 C53 110.8(11) . .
C52 C51 C53 121.8(17) . .
O5 C51 C53A 107.1(19) . .
C52 C51 C53A 90(3) . .
O5 C51 C52A 101.6(19) . .
C53 C51 C52A 143.3(19) . .
C53A C51 C52A 113(4) . .
O5 C51 H51 102.4 . .
C52 C51 H51 102.4 . .
C53 C51 H51 102.4 . .
C53A C51 H51 139.9 . .
C52A C51 H51 86.6 . .
O5 C51 H51A 111.6 . .
C52 C51 H51A 119.9 . .
C53 C51 H51A 72.3 . .
C53A C51 H51A 111.6 . .
C52A C51 H51A 111.6 . .
C51 C52 H52A 109.5 . .
C51 C52 H52B 109.5 . .
H52A C52 H52B 109.5 . .
C51 C52 H52C 109.5 . .
H52A C52 H52C 109.5 . .
H52B C52 H52C 109.5 . .
C51 C53 H53A 109.5 . .
C51 C53 H53B 109.5 . .
H53A C53 H53B 109.5 . .
C51 C53 H53C 109.5 . .
H53A C53 H53C 109.5 . .
H53B C53 H53C 109.5 . .
C51 C52A H52D 109.5 . .
C51 C52A H52E 109.5 . .
H52D C52A H52E 109.5 . .
C51 C52A H52F 109.5 . .
H52D C52A H52F 109.5 . .
H52E C52A H52F 109.5 . .
C51 C53A H53D 109.5 . .
C51 C53A H53E 109.5 . .
H53D C53A H53E 109.5 . .
C51 C53A H53F 109.5 . .
H53D C53A H53F 109.5 . .
H53E C53A H53F 109.5 . .
C61 O6 Hf1 152.1(6) . .
O6 C61 C63 112.9(10) . .
O6 C61 C62 110.6(9) . .
C63 C61 C62 112.5(11) . .
O6 C61 H61 106.8 . .
C63 C61 H61 106.8 . .
C62 C61 H61 106.8 . .
C61 C62 H62A 109.5 . .
C61 C62 H62B 109.5 . .
H62A C62 H62B 109.5 . .
C61 C62 H62C 109.5 . .
H62A C62 H62C 109.5 . .
H62B C62 H62C 109.5 . .
C61 C63 H63A 109.5 . .
C61 C63 H63B 109.5 . .
H63A C63 H63B 109.5 . .
C61 C63 H63C 109.5 . .
H63A C63 H63C 109.5 . .
H63B C63 H63C 109.5 . .

loop_
_geom_bond_atom_site_label_1
_geom_bond_atom_site_label_2
_geom_bond_distance
_geom_bond_site_symmetry_2
Hf1 O5 1.936(5) .
Hf1 O4 1.943(5) .
Hf1 O6 1.949(5) .
Hf1 O3 2.186(4) .
Hf1 O1 2.241(4) .
Hf1 O2 2.263(4) .
Hf1 Hf2 3.2353(3) .
Hf2 O2 2.135(4) 2
Hf2 O2 2.135(4) .
Hf2 O3 2.145(4) .
Hf2 O3 2.145(4) 2
Hf2 O1 2.155(4) 2
Hf2 O1 2.156(4) .
Hf2 N 2.441(5) .
Hf2 N 2.441(5) 2
Hf2 Hf1 3.2353(3) 2
N C1 1.480(9) .
N C5 1.485(9) .
N C4 1.505(9) .
O1 C2 1.360(9) .
O2 C3 1.425(7) .
C1 C2 1.422(12) .
C1 H1A 0.9900 .
C1 H1B 0.9900 .
C2 H2A 0.9900 .
C2 H2B 0.9900 .
C3 C4 1.521(9) 2
C3 H3A 0.9900 .
C3 H3B 0.9900 .
C4 C3 1.521(9) 2
C4 H4A 0.9900 .
C4 H4B 0.9900 .
C5 C5 1.497(15) 2
C5 H5A 0.9900 .
C5 H5B 0.9900 .
O3 C31 1.428(7) .
C31 C33 1.510(10) .
C31 C32 1.529(10) .
C31 H31 1.0000 .
C32 H32A 0.9800 .
C32 H32B 0.9800 .
C32 H32C 0.9800 .
C33 H33A 0.9800 .
C33 H33B 0.9800 .
C33 H33C 0.9800 .
O4 C41A 1.39(3) .
O4 C41 1.40(3) .
C41 C43 1.19(5) .
C41 C42 1.47(5) .
C41 H41 1.0000 .
C42 H42A 0.9800 .
C42 H42B 0.9800 .
C42 H42C 0.9800 .
C43 H43A 0.9800 .
C43 H43B 0.9800 .
C43 H43C 0.9800 .
C41A C43A 1.33(4) .
C41A C42A 1.35(5) .
C41A H41A 1.0000 .
C42A H42D 0.9800 .
C42A H42E 0.9800 .
C42A H42F 0.9800 .
C43A H43D 0.9800 .
C43A H43E 0.9800 .
C43A H43F 0.9800 .
O5 C51 1.398(9) .
C51 C52 1.44(2) .
C51 C53 1.47(3) .
C51 C53A 1.53(5) .
C51 C52A 1.556(19) .
C51 H51 1.0000 .
C51 H51A 1.0000 .
C52 H52A 0.9800 .
C52 H52B 0.9800 .
C52 H52C 0.9800 .
C53 H53A 0.9800 .
C53 H53B 0.9800 .
C53 H53C 0.9800 .
C52A H52D 0.9800 .
C52A H52E 0.9800 .
C52A H52F 0.9800 .
C53A H53D 0.9800 .
C53A H53E 0.9800 .
C53A H53F 0.9800 .
O6 C61 1.406(10) .
C61 C63 1.431(14) .
C61 C62 1.466(16) .
C61 H61 1.0000 .
C62 H62A 0.9800 .
C62 H62B 0.9800 .
C62 H62C 0.9800 .
C63 H63A 0.9800 .
C63 H63B 0.9800 .
C63 H63C 0.9800 .
